data_1531331
loop_
_publ_author_name
'Hartenbach, I.'
'Meier, S.F.'
'Wontcheu, J.'
'Schleid, T.'

_publ_section_title
;
 Ho2 O (Si O4) und Ho2 S (Si O4): zwei Chalkogenid-Derivate von
 Holmium(III)-ortho-Oxosilicat
;
_journal_name_full 'Zeitschrift fuer Anorganische und Allgemeine Chemie'
_journal_page_first 2907
_journal_page_last 2913
_journal_volume 628
_journal_year 2002
_chemical_formula_sum 'Ho2 O4 S Si'
_chemical_name_systematic 'Ho2 S (Si O4)'
_space_group_IT_number 57
_symmetry_space_group_name_Hall '-P 2c 2b'
_symmetry_space_group_name_H-M 'P b c m'
_cell_angle_alpha 90
_cell_angle_beta 90
_cell_angle_gamma 90
_cell_formula_units_Z 4
_cell_length_a 6.0587
_cell_length_b 6.9041
_cell_length_c 10.6495
_cell_volume 445.467
_citation_journal_id_ASTM ZAACAB
_cod_data_source_file Hartenbach_ZAACAB_2002_1028.cif
_cod_data_source_block Ho2O4S1Si1
_cod_original_cell_volume 445.4672
_cod_original_formula_sum 'Ho2 O4 S1 Si1'
_cod_database_code 1531331

loop_
_symmetry_equiv_pos_as_xyz
x,y,z
-x,-y,z+1/2
x,-y+1/2,-z
-x,y+1/2,-z+1/2
-x,-y,-z
x,y,-z-1/2
-x,y-1/2,z
x,-y-1/2,z-1/2

loop_
_atom_site_label
_atom_site_type_symbol
_atom_site_fract_x
_atom_site_fract_y
_atom_site_fract_z
_atom_site_occupancy
_atom_site_U_iso_or_equiv
O1 O-2 0.0425 0.7391 0.3784 1 0.0
S1 S-2 0.4647 0.1725 0.25 1 0.0
Ho1 Ho+3 0.15247 0.4714 0.25 1 0.0
Si1 Si+4 0.1195 0.25 0 1 0.0
Ho2 Ho+3 0.61392 0.25 0 1 0.0
O2 O-2 0.2836 0.4325 0.4714 1 0.0
